data_4318680
loop_
_publ_author_name
'Wilda Vargas'
'Ulrich Englich'
'Karin Ruhlandt-Senge'

_publ_section_title
;
 A Novel Group of Alkaline Earth Metal Amides: Syntheses and
 Characterization of M[N(2,6-iPr2C6H3)(SiMe3)]2(THF)2 (M = Mg, Ca, Sr, Ba)
 and the Linear, Two-Coordinate Mg[N(2,6-iPr2C6H3)(SiMe3)]2
;
_journal_name_full 'Inorganic Chemistry'
_journal_page_first 5602
_journal_page_last 5608
_journal_paper_doi 10.1021/ic0203668
_journal_volume 41
_journal_year 2002
_chemical_formula_sum 'C38 H68 Ca N2 O2 Si2'
_chemical_formula_weight 681.20
_chemical_name_systematic
;

  ?

;
_space_group_IT_number 2
_symmetry_cell_setting triclinic
_symmetry_space_group_name_Hall '-P 1'
_symmetry_space_group_name_H-M 'P -1'
_atom_sites_solution_hydrogens geom
_atom_sites_solution_primary direct
_atom_sites_solution_secondary difmap
_audit_creation_method SHELXL-97
_cell_angle_alpha 73.5730(10)
_cell_angle_beta 78.6320(10)
_cell_angle_gamma 89.6210(10)
_cell_formula_units_Z 4
_cell_length_a 9.70740(10)
_cell_length_b 20.9466(4)
_cell_length_c 21.6242(3)
_cell_measurement_reflns_used 6745
_cell_measurement_temperature 90(2)
_cell_volume 4129.13(11)
_computing_cell_refinement 'Bruker SMART'
_computing_data_collection 'Bruker SMART'
_computing_data_reduction 'Bruker SHELXTL'
_computing_molecular_graphics 'Bruker SHELXTL'
_computing_publication_material 'Bruker SHELXTL'
_computing_structure_refinement 'SHELXL-97 (Sheldrick, 1997)'
_computing_structure_solution 'SHELXS-97 (Sheldrick, 1990)'
_diffrn_ambient_temperature 90(2)
_diffrn_measured_fraction_theta_full 0.933
_diffrn_measured_fraction_theta_max 0.933
_diffrn_measurement_device_type 'CCD area detector'
_diffrn_measurement_method 'omega scans'
_diffrn_radiation_monochromator graphite
_diffrn_radiation_source 'fine-focus sealed tube'
_diffrn_radiation_type MoK\a
_diffrn_radiation_wavelength 0.71073
_diffrn_reflns_av_R_equivalents 0.0417
_diffrn_reflns_av_sigmaI/netI 0.0662
_diffrn_reflns_limit_h_max 12
_diffrn_reflns_limit_h_min -12
_diffrn_reflns_limit_k_max 27
_diffrn_reflns_limit_k_min -27
_diffrn_reflns_limit_l_max 28
_diffrn_reflns_limit_l_min -27
_diffrn_reflns_number 36080
_diffrn_reflns_theta_full 28.36
_diffrn_reflns_theta_max 28.36
_diffrn_reflns_theta_min 1.00
_diffrn_standards_decay_% No
_exptl_absorpt_coefficient_mu 0.242
_exptl_absorpt_correction_T_max 0.9809
_exptl_absorpt_correction_T_min 0.8302
_exptl_absorpt_correction_type multi-scan
_exptl_absorpt_process_details 'Blessing, Acta Cryst. (1995) A51 33-38.'
_exptl_crystal_colour colorless
_exptl_crystal_density_diffrn 1.096
_exptl_crystal_density_method 'not measured'
_exptl_crystal_description plate
_exptl_crystal_F_000 1496
_exptl_crystal_size_max 0.80
_exptl_crystal_size_mid 0.36
_exptl_crystal_size_min 0.08
_refine_diff_density_max 0.834
_refine_diff_density_min -0.538
_refine_diff_density_rms 0.069
_refine_ls_extinction_method none
_refine_ls_goodness_of_fit_ref 1.016
_refine_ls_hydrogen_treatment mixed
_refine_ls_matrix_type full
_refine_ls_number_parameters 811
_refine_ls_number_reflns 19229
_refine_ls_number_restraints 0
_refine_ls_restrained_S_all 1.016
_refine_ls_R_factor_all 0.0902
_refine_ls_R_factor_gt 0.0533
_refine_ls_shift/su_max 0.001
_refine_ls_shift/su_mean 0.000
_refine_ls_structure_factor_coef Fsqd
_refine_ls_weighting_details 'calc w=1/[\s^2^(Fo^2^)+(0.0664P)^2^+1.8107P] where P=(Fo^2^+2Fc^2^)/3'
_refine_ls_weighting_scheme calc
_refine_ls_wR_factor_gt 0.1210
_refine_ls_wR_factor_ref 0.1376
_reflns_number_gt 13302
_reflns_number_total 19229
_reflns_threshold_expression >2sigma(I)
_cod_data_source_file ic0203668_3.cif
_cod_data_source_block wvg006
_cod_depositor_comments
;
The following automatic conversions were performed:

'_symmetry_cell_setting' value 'Triclinic' changed to 'triclinic'
according to the built-in table from CIF Core dictionary named
'cif_core.dic' version 2.4.1 from 2010-06-29.

Automatic conversion script
Id: cif_fix_values 1646 2011-03-28 12:23:43Z adriana 
;
_cod_database_code 4318680

loop_
_symmetry_equiv_pos_as_xyz
'x, y, z'
'-x, -y, -z'

loop_
_atom_site_label
_atom_site_type_symbol
_atom_site_fract_x
_atom_site_fract_y
_atom_site_fract_z
_atom_site_U_iso_or_equiv
_atom_site_adp_type
_atom_site_occupancy
_atom_site_symmetry_multiplicity
_atom_site_calc_flag
_atom_site_refinement_flags
_atom_site_disorder_assembly
_atom_site_disorder_group
Ca1 Ca 0.93144(5) 0.22705(2) 0.26570(2) 0.01477(10) Uani 1 1 d . . .
N1 N 0.85584(19) 0.33033(9) 0.21354(9) 0.0161(4) Uani 1 1 d . . .
C1 C 0.9180(2) 0.37443(11) 0.24023(12) 0.0182(5) Uani 1 1 d . . .
C2 C 0.8537(3) 0.38160(12) 0.30335(12) 0.0226(5) Uani 1 1 d . . .
C3 C 0.9246(3) 0.41909(14) 0.33274(14) 0.0304(6) Uani 1 1 d . . .
H3A H 0.8830 0.4223 0.3753 0.036 Uiso 1 1 calc R . .
C4 C 1.0538(3) 0.45161(14) 0.30130(14) 0.0337(6) Uani 1 1 d . . .
H4A H 1.1012 0.4763 0.3223 0.040 Uiso 1 1 calc R . .
C5 C 1.1128(3) 0.44774(13) 0.23901(14) 0.0278(6) Uani 1 1 d . . .
H5A H 1.2000 0.4714 0.2168 0.033 Uiso 1 1 calc R . .
C6 C 1.0485(2) 0.41019(12) 0.20770(12) 0.0199(5) Uani 1 1 d . . .
C7 C 0.7080(3) 0.35048(12) 0.33876(12) 0.0234(5) Uani 1 1 d . . .
H7A H 0.6694 0.3309 0.3082 0.028 Uiso 1 1 calc R . .
C8 C 0.6070(3) 0.40260(15) 0.35523(16) 0.0383(7) Uani 1 1 d . . .
H8A H 0.6053 0.4386 0.3150 0.057 Uiso 1 1 calc R . .
H8B H 0.6390 0.4208 0.3873 0.057 Uiso 1 1 calc R . .
H8C H 0.5123 0.3817 0.3739 0.057 Uiso 1 1 calc R . .
C9 C 0.7112(3) 0.29398(14) 0.40162(13) 0.0321(6) Uani 1 1 d . . .
H9A H 0.7758 0.2607 0.3910 0.048 Uiso 1 1 calc R . .
H9B H 0.6165 0.2729 0.4203 0.048 Uiso 1 1 calc R . .
H9C H 0.7431 0.3122 0.4337 0.048 Uiso 1 1 calc R . .
C10 C 1.1178(3) 0.40984(12) 0.13803(12) 0.0230(5) Uani 1 1 d . . .
H10A H 1.0648 0.3756 0.1264 0.028 Uiso 1 1 calc R . .
C11 C 1.1082(3) 0.47747(14) 0.08783(14) 0.0331(6) Uani 1 1 d . . .
H11A H 1.0096 0.4893 0.0917 0.050 Uiso 1 1 calc R . .
H11B H 1.1451 0.4745 0.0432 0.050 Uiso 1 1 calc R . .
H11C H 1.1636 0.5117 0.0965 0.050 Uiso 1 1 calc R . .
C12 C 1.2710(3) 0.39050(14) 0.13269(15) 0.0322(6) Uani 1 1 d . . .
H12A H 1.2759 0.3474 0.1649 0.048 Uiso 1 1 calc R . .
H12B H 1.3269 0.4245 0.1415 0.048 Uiso 1 1 calc R . .
H12C H 1.3085 0.3873 0.0882 0.048 Uiso 1 1 calc R . .
Si1 Si 0.74571(7) 0.35492(3) 0.15968(3) 0.01837(14) Uani 1 1 d . . .
C13 C 0.6731(3) 0.43875(13) 0.15721(15) 0.0312(6) Uani 1 1 d . . .
H13A H 0.6292 0.4393 0.2019 0.047 Uiso 1 1 calc R . .
H13B H 0.6026 0.4474 0.1294 0.047 Uiso 1 1 calc R . .
H13C H 0.7495 0.4733 0.1390 0.047 Uiso 1 1 calc R . .
C14 C 0.5912(3) 0.29339(13) 0.18392(13) 0.0244(5) Uani 1 1 d . . .
H14A H 0.5451 0.2885 0.2297 0.037 Uiso 1 1 calc R . .
H14B H 0.6236 0.2502 0.1795 0.037 Uiso 1 1 calc R . .
H14C H 0.5242 0.3094 0.1552 0.037 Uiso 1 1 calc R . .
C15 C 0.8261(3) 0.36075(13) 0.07161(12) 0.0270(6) Uani 1 1 d . . .
H15A H 0.8664 0.3183 0.0692 0.040 Uiso 1 1 calc R . .
H15B H 0.9004 0.3964 0.0547 0.040 Uiso 1 1 calc R . .
H15C H 0.7534 0.3706 0.0451 0.040 Uiso 1 1 calc R . .
N2 N 0.8044(2) 0.12509(9) 0.30796(9) 0.0161(4) Uani 1 1 d . . .
C16 C 0.8888(2) 0.08503(11) 0.27482(11) 0.0151(4) Uani 1 1 d . . .
C17 C 0.8719(2) 0.08225(11) 0.21125(11) 0.0166(5) Uani 1 1 d . . .
C18 C 0.9695(2) 0.05056(12) 0.17508(11) 0.0193(5) Uani 1 1 d . . .
H18A H 0.9584 0.0504 0.1324 0.023 Uiso 1 1 calc R . .
C19 C 1.0822(2) 0.01927(12) 0.19920(12) 0.0197(5) Uani 1 1 d . . .
H19A H 1.1495 -0.0006 0.1731 0.024 Uiso 1 1 calc R . .
C20 C 1.0941(2) 0.01778(12) 0.26247(12) 0.0199(5) Uani 1 1 d . . .
H20A H 1.1688 -0.0051 0.2801 0.024 Uiso 1 1 calc R . .
C21 C 1.0005(2) 0.04860(11) 0.30097(11) 0.0170(5) Uani 1 1 d . . .
C22 C 0.7461(2) 0.11082(12) 0.18225(11) 0.0184(5) Uani 1 1 d . . .
H22A H 0.6823 0.1279 0.2157 0.022 Uiso 1 1 calc R . .
C23 C 0.7909(3) 0.16894(13) 0.11979(12) 0.0250(5) Uani 1 1 d . . .
H23A H 0.8439 0.2033 0.1296 0.037 Uiso 1 1 calc R . .
H23B H 0.7072 0.1879 0.1042 0.037 Uiso 1 1 calc R . .
H23C H 0.8503 0.1529 0.0857 0.037 Uiso 1 1 calc R . .
C24 C 0.6626(3) 0.05687(13) 0.16684(13) 0.0253(5) Uani 1 1 d . . .
H24A H 0.6338 0.0196 0.2068 0.038 Uiso 1 1 calc R . .
H24B H 0.7221 0.0408 0.1327 0.038 Uiso 1 1 calc R . .
H24C H 0.5790 0.0759 0.1512 0.038 Uiso 1 1 calc R . .
C25 C 1.0123(2) 0.03898(12) 0.37232(11) 0.0198(5) Uani 1 1 d . . .
H25A H 0.9608 0.0750 0.3877 0.024 Uiso 1 1 calc R . .
C26 C 0.9402(3) -0.02823(13) 0.41525(12) 0.0267(6) Uani 1 1 d . . .
H26A H 0.8432 -0.0306 0.4091 0.040 Uiso 1 1 calc R . .
H26B H 0.9396 -0.0326 0.4616 0.040 Uiso 1 1 calc R . .
H26C H 0.9916 -0.0644 0.4025 0.040 Uiso 1 1 calc R . .
C27 C 1.1643(3) 0.04283(15) 0.38187(13) 0.0304(6) Uani 1 1 d . . .
H27A H 1.2102 0.0858 0.3544 0.046 Uiso 1 1 calc R . .
H27B H 1.2158 0.0067 0.3690 0.046 Uiso 1 1 calc R . .
H27C H 1.1638 0.0385 0.4282 0.046 Uiso 1 1 calc R . .
Si2 Si 0.65052(7) 0.10037(3) 0.36357(3) 0.01659(13) Uani 1 1 d . . .
C28 C 0.5183(3) 0.16620(13) 0.34827(13) 0.0253(5) Uani 1 1 d . . .
H28A H 0.5053 0.1757 0.3028 0.038 Uiso 1 1 calc R . .
H28B H 0.5526 0.2069 0.3554 0.038 Uiso 1 1 calc R . .
H28C H 0.4284 0.1502 0.3787 0.038 Uiso 1 1 calc R . .
C29 C 0.5669(3) 0.02167(12) 0.35950(13) 0.0242(5) Uani 1 1 d . . .
H29A H 0.5580 0.0263 0.3141 0.036 Uiso 1 1 calc R . .
H29B H 0.4734 0.0133 0.3883 0.036 Uiso 1 1 calc R . .
H29C H 0.6256 -0.0157 0.3739 0.036 Uiso 1 1 calc R . .
C30 C 0.6641(3) 0.08772(13) 0.45212(12) 0.0241(5) Uani 1 1 d . . .
H30A H 0.7317 0.0538 0.4640 0.036 Uiso 1 1 calc R . .
H30B H 0.5717 0.0730 0.4808 0.036 Uiso 1 1 calc R . .
H30C H 0.6959 0.1298 0.4575 0.036 Uiso 1 1 calc R . .
O1 O 1.14043(16) 0.21651(8) 0.19399(8) 0.0191(3) Uani 1 1 d . . .
C31 C 1.1538(2) 0.22912(13) 0.12289(11) 0.0212(5) Uani 1 1 d . . .
H31A H 1.1243 0.2743 0.1028 0.025 Uiso 1 1 calc R . .
H31B H 1.0952 0.1960 0.1133 0.025 Uiso 1 1 calc R . .
C32 C 1.3084(2) 0.22285(13) 0.09660(12) 0.0229(5) Uani 1 1 d . . .
H32A H 1.3636 0.2650 0.0888 0.027 Uiso 1 1 calc R . .
H32B H 1.3228 0.2099 0.0553 0.027 Uiso 1 1 calc R . .
C33 C 1.3477(3) 0.16766(13) 0.15253(13) 0.0256(5) Uani 1 1 d . . .
H33A H 1.3187 0.1231 0.1508 0.031 Uiso 1 1 calc R . .
H33B H 1.4501 0.1696 0.1513 0.031 Uiso 1 1 calc R . .
C34 C 1.2649(2) 0.18346(13) 0.21308(12) 0.0233(5) Uani 1 1 d . . .
H34A H 1.2372 0.1420 0.2496 0.028 Uiso 1 1 calc R . .
H34B H 1.3222 0.2131 0.2277 0.028 Uiso 1 1 calc R . .
O2 O 1.06670(17) 0.22973(8) 0.34513(8) 0.0222(4) Uani 1 1 d . . .
C35 C 1.1810(3) 0.28053(14) 0.33038(13) 0.0290(6) Uani 1 1 d . . .
H35A H 1.1560 0.3234 0.3023 0.035 Uiso 1 1 calc R . .
H35B H 1.2685 0.2665 0.3067 0.035 Uiso 1 1 calc R . .
C36 C 1.2021(3) 0.28826(14) 0.39565(13) 0.0281(6) Uani 1 1 d . . .
H36A H 1.2062 0.3358 0.3944 0.034 Uiso 1 1 calc R . .
H36B H 1.2898 0.2681 0.4069 0.034 Uiso 1 1 calc R . .
C37 C 1.0731(3) 0.25112(15) 0.44509(13) 0.0305(6) Uani 1 1 d . . .
H37A H 1.0949 0.2318 0.4892 0.037 Uiso 1 1 calc R . .
H37B H 0.9939 0.2808 0.4486 0.037 Uiso 1 1 calc R . .
C38 C 1.0400(3) 0.19736(13) 0.41550(12) 0.0261(6) Uani 1 1 d . . .
H38A H 1.1016 0.1596 0.4261 0.031 Uiso 1 1 calc R . .
H38B H 0.9406 0.1806 0.4321 0.031 Uiso 1 1 calc R . .
Ca2 Ca 0.61271(5) 0.74008(2) 0.23274(2) 0.01459(10) Uani 1 1 d . . .
N3 N 0.47142(19) 0.69085(9) 0.33505(9) 0.0162(4) Uani 1 1 d . . .
C39 C 0.5181(2) 0.72049(11) 0.37914(10) 0.0148(4) Uani 1 1 d . . .
C40 C 0.4627(2) 0.78075(12) 0.38882(11) 0.0171(5) Uani 1 1 d . . .
C41 C 0.5171(3) 0.81265(12) 0.42794(11) 0.0208(5) Uani 1 1 d . . .
H41A H 0.4800 0.8534 0.4330 0.025 Uiso 1 1 calc R . .
C42 C 0.6245(3) 0.78609(13) 0.45970(12) 0.0231(5) Uani 1 1 d . . .
H42A H 0.6624 0.8087 0.4855 0.028 Uiso 1 1 calc R . .
C43 C 0.6752(2) 0.72606(13) 0.45313(12) 0.0218(5) Uani 1 1 d . . .
H43A H 0.7465 0.7070 0.4760 0.026 Uiso 1 1 calc R . .
C44 C 0.6253(2) 0.69251(12) 0.41396(11) 0.0169(5) Uani 1 1 d . . .
C45 C 0.3409(2) 0.81155(12) 0.35754(12) 0.0199(5) Uani 1 1 d . . .
H45A H 0.3023 0.7782 0.3394 0.024 Uiso 1 1 calc R . .
C46 C 0.3903(3) 0.87413(13) 0.30042(13) 0.0275(6) Uani 1 1 d . . .
H46A H 0.4665 0.8635 0.2684 0.041 Uiso 1 1 calc R . .
H46B H 0.4245 0.9086 0.3172 0.041 Uiso 1 1 calc R . .
H46C H 0.3115 0.8905 0.2791 0.041 Uiso 1 1 calc R . .
C47 C 0.2209(3) 0.82764(15) 0.40826(14) 0.0329(6) Uani 1 1 d . . .
H47A H 0.1898 0.7873 0.4447 0.049 Uiso 1 1 calc R . .
H47B H 0.1419 0.8439 0.3871 0.049 Uiso 1 1 calc R . .
H47C H 0.2547 0.8620 0.4252 0.049 Uiso 1 1 calc R . .
C48 C 0.6797(2) 0.62477(12) 0.41285(12) 0.0223(5) Uani 1 1 d . . .
H48A H 0.6466 0.6121 0.3768 0.027 Uiso 1 1 calc R . .
C49 C 0.6176(3) 0.57266(14) 0.47767(14) 0.0347(6) Uani 1 1 d . . .
H49A H 0.5148 0.5739 0.4863 0.052 Uiso 1 1 calc R . .
H49B H 0.6533 0.5823 0.5136 0.052 Uiso 1 1 calc R . .
H49C H 0.6448 0.5283 0.4747 0.052 Uiso 1 1 calc R . .
C50 C 0.8401(3) 0.62177(14) 0.40060(16) 0.0361(7) Uani 1 1 d . . .
H50A H 0.8819 0.6549 0.3591 0.054 Uiso 1 1 calc R . .
H50B H 0.8663 0.5772 0.3980 0.054 Uiso 1 1 calc R . .
H50C H 0.8748 0.6313 0.4368 0.054 Uiso 1 1 calc R . .
Si3 Si 0.33174(6) 0.63438(3) 0.36013(3) 0.01674(14) Uani 1 1 d . . .
C51 C 0.3794(3) 0.54682(12) 0.36131(13) 0.0249(5) Uani 1 1 d . . .
H51A H 0.4451 0.5316 0.3909 0.037 Uiso 1 1 calc R . .
H51B H 0.4238 0.5460 0.3167 0.037 Uiso 1 1 calc R . .
H51C H 0.2941 0.5173 0.3769 0.037 Uiso 1 1 calc R . .
C52 C 0.2064(2) 0.65716(13) 0.30213(12) 0.0227(5) Uani 1 1 d . . .
H52A H 0.1769 0.7026 0.2991 0.034 Uiso 1 1 calc R . .
H52B H 0.1236 0.6260 0.3186 0.034 Uiso 1 1 calc R . .
H52C H 0.2532 0.6547 0.2584 0.034 Uiso 1 1 calc R . .
C53 C 0.2294(3) 0.63002(14) 0.44487(12) 0.0278(6) Uani 1 1 d . . .
H53A H 0.2023 0.6748 0.4464 0.042 Uiso 1 1 calc R . .
H53B H 0.2878 0.6122 0.4773 0.042 Uiso 1 1 calc R . .
H53C H 0.1446 0.6008 0.4550 0.042 Uiso 1 1 calc R . .
N4 N 0.54169(19) 0.79356(10) 0.13483(9) 0.0175(4) Uani 1 1 d . . .
C54 C 0.6360(2) 0.76309(12) 0.09494(11) 0.0189(5) Uani 1 1 d . . .
C55 C 0.7752(2) 0.79146(13) 0.06397(11) 0.0219(5) Uani 1 1 d . . .
C56 C 0.8731(3) 0.75433(14) 0.03447(12) 0.0275(6) Uani 1 1 d . . .
H56A H 0.9656 0.7732 0.0150 0.033 Uiso 1 1 calc R . .
C57 C 0.8395(3) 0.69103(14) 0.03272(12) 0.0287(6) Uani 1 1 d . . .
H57A H 0.9091 0.6658 0.0143 0.034 Uiso 1 1 calc R . .
C58 C 0.7030(3) 0.66493(13) 0.05815(12) 0.0260(5) Uani 1 1 d . . .
H58A H 0.6785 0.6223 0.0550 0.031 Uiso 1 1 calc R . .
C59 C 0.6003(3) 0.69948(12) 0.08832(11) 0.0217(5) Uani 1 1 d . . .
C60 C 0.4514(3) 0.66888(13) 0.11292(12) 0.0259(5) Uani 1 1 d . . .
H60A H 0.3914 0.7016 0.1302 0.031 Uiso 1 1 calc R . .
C61 C 0.4439(3) 0.60427(14) 0.16966(15) 0.0379(7) Uani 1 1 d . . .
H61A H 0.4828 0.6134 0.2050 0.057 Uiso 1 1 calc R . .
H61B H 0.4984 0.5707 0.1535 0.057 Uiso 1 1 calc R . .
H61C H 0.3456 0.5877 0.1867 0.057 Uiso 1 1 calc R . .
C62 C 0.3903(3) 0.65513(17) 0.05712(15) 0.0403(7) Uani 1 1 d . . .
H62A H 0.3953 0.6965 0.0212 0.060 Uiso 1 1 calc R . .
H62B H 0.2920 0.6386 0.0740 0.060 Uiso 1 1 calc R . .
H62C H 0.4448 0.6216 0.0407 0.060 Uiso 1 1 calc R . .
C63 C 0.8132(3) 0.86286(13) 0.06008(12) 0.0245(5) Uani 1 1 d . . .
H63A H 0.7485 0.8744 0.0970 0.029 Uiso 1 1 calc R . .
C64 C 0.9642(3) 0.87482(16) 0.06689(14) 0.0352(7) Uani 1 1 d . . .
H64A H 0.9806 0.8447 0.1083 0.053 Uiso 1 1 calc R . .
H64B H 0.9785 0.9211 0.0669 0.053 Uiso 1 1 calc R . .
H64C H 1.0303 0.8664 0.0298 0.053 Uiso 1 1 calc R . .
C65 C 0.7872(3) 0.91018(15) -0.00489(13) 0.0321(6) Uani 1 1 d . . .
H65A H 0.6905 0.9024 -0.0091 0.048 Uiso 1 1 calc R . .
H65B H 0.8532 0.9018 -0.0420 0.048 Uiso 1 1 calc R . .
H65C H 0.8014 0.9565 -0.0049 0.048 Uiso 1 1 calc R . .
Si4 Si 0.41987(7) 0.84856(3) 0.11028(3) 0.01845(14) Uani 1 1 d . . .
C66 C 0.3836(3) 0.84945(14) 0.02771(12) 0.0283(6) Uani 1 1 d . . .
H66A H 0.3600 0.8039 0.0280 0.043 Uiso 1 1 calc R . .
H66B H 0.4674 0.8674 -0.0066 0.043 Uiso 1 1 calc R . .
H66C H 0.3045 0.8775 0.0187 0.043 Uiso 1 1 calc R . .
C67 C 0.2485(2) 0.82548(13) 0.17127(12) 0.0243(5) Uani 1 1 d . . .
H67A H 0.2188 0.7794 0.1762 0.036 Uiso 1 1 calc R . .
H67B H 0.1767 0.8554 0.1555 0.036 Uiso 1 1 calc R . .
H67C H 0.2605 0.8296 0.2139 0.036 Uiso 1 1 calc R . .
C68 C 0.4642(3) 0.93740(13) 0.10569(13) 0.0268(6) Uani 1 1 d . . .
H68A H 0.4838 0.9391 0.1480 0.040 Uiso 1 1 calc R . .
H68B H 0.3845 0.9647 0.0959 0.040 Uiso 1 1 calc R . .
H68C H 0.5473 0.9546 0.0708 0.040 Uiso 1 1 calc R . .
O3 O 0.78451(17) 0.81583(8) 0.23751(8) 0.0192(3) Uani 1 1 d . . .
C69 C 0.7703(3) 0.59023(13) 0.25275(15) 0.0312(6) Uani 1 1 d . . .
H69A H 0.6696 0.5762 0.2609 0.037 Uiso 1 1 calc R . .
H69B H 0.8062 0.5712 0.2936 0.037 Uiso 1 1 calc R . .
C70 C 0.8526(3) 0.56870(14) 0.19749(15) 0.0348(7) Uani 1 1 d . . .
H70A H 0.8002 0.5742 0.1616 0.042 Uiso 1 1 calc R . .
H70B H 0.8770 0.5216 0.2124 0.042 Uiso 1 1 calc R . .
C71 C 0.9844(3) 0.61576(13) 0.17537(14) 0.0276(6) Uani 1 1 d . . .
H71A H 1.0601 0.5958 0.1981 0.033 Uiso 1 1 calc R . .
H71B H 1.0195 0.6263 0.1272 0.033 Uiso 1 1 calc R . .
C72 C 0.9348(2) 0.67795(12) 0.19474(12) 0.0207(5) Uani 1 1 d . . .
H72A H 0.9950 0.6892 0.2226 0.025 Uiso 1 1 calc R . .
H72B H 0.9395 0.7163 0.1550 0.025 Uiso 1 1 calc R . .
O4 O 0.78985(17) 0.66279(8) 0.23122(9) 0.0227(4) Uani 1 1 d . . .
C73 C 0.7794(3) 0.88781(11) 0.22302(12) 0.0211(5) Uani 1 1 d . . .
H73A H 0.6893 0.9031 0.2106 0.025 Uiso 1 1 calc R . .
H73B H 0.8580 0.9104 0.1868 0.025 Uiso 1 1 calc R . .
C74 C 0.7927(3) 0.90143(12) 0.28648(12) 0.0222(5) Uani 1 1 d . . .
H74A H 0.7025 0.8915 0.3189 0.027 Uiso 1 1 calc R . .
H74B H 0.8249 0.9483 0.2789 0.027 Uiso 1 1 calc R . .
C75 C 0.9041(3) 0.85307(12) 0.30901(13) 0.0238(5) Uani 1 1 d . . .
H75A H 0.9999 0.8744 0.2911 0.029 Uiso 1 1 calc R . .
H75B H 0.8888 0.8377 0.3577 0.029 Uiso 1 1 calc R . .
C76 C 0.8837(3) 0.79535(12) 0.28135(13) 0.0225(5) Uani 1 1 d . . .
H76A H 0.9745 0.7854 0.2567 0.027 Uiso 1 1 calc R . .
H76B H 0.8457 0.7549 0.3175 0.027 Uiso 1 1 calc R . .

loop_
_atom_site_aniso_label
_atom_site_aniso_U_11
_atom_site_aniso_U_22
_atom_site_aniso_U_33
_atom_site_aniso_U_23
_atom_site_aniso_U_13
_atom_site_aniso_U_12
Ca1 0.0149(2) 0.0164(2) 0.0119(2) -0.00260(18) -0.00216(17) -0.00006(17)
N1 0.0180(9) 0.0148(9) 0.0152(10) -0.0037(8) -0.0039(8) 0.0002(7)
C1 0.0204(12) 0.0149(11) 0.0186(12) -0.0026(9) -0.0058(9) 0.0021(9)
C2 0.0259(13) 0.0209(12) 0.0208(13) -0.0065(10) -0.0037(10) -0.0006(10)
C3 0.0376(15) 0.0313(15) 0.0249(14) -0.0140(12) -0.0039(12) -0.0012(12)
C4 0.0376(16) 0.0328(15) 0.0371(16) -0.0165(13) -0.0124(13) -0.0064(12)
C5 0.0258(13) 0.0207(13) 0.0359(15) -0.0065(11) -0.0063(11) -0.0043(10)
C6 0.0182(11) 0.0173(12) 0.0227(13) -0.0043(10) -0.0027(9) 0.0020(9)
C7 0.0260(13) 0.0252(13) 0.0174(12) -0.0072(10) 0.0009(10) -0.0006(10)
C8 0.0332(16) 0.0375(17) 0.0425(18) -0.0161(14) 0.0027(13) 0.0065(13)
C9 0.0353(15) 0.0347(16) 0.0223(14) -0.0053(12) -0.0004(11) -0.0031(12)
C10 0.0208(12) 0.0200(12) 0.0244(13) -0.0042(10) 0.0014(10) -0.0018(10)
C11 0.0377(16) 0.0262(14) 0.0272(15) -0.0003(12) 0.0020(12) -0.0008(12)
C12 0.0235(13) 0.0325(15) 0.0385(16) -0.0104(13) -0.0008(12) 0.0036(11)
Si1 0.0184(3) 0.0182(3) 0.0187(3) -0.0045(3) -0.0055(3) 0.0031(3)
C13 0.0314(15) 0.0247(14) 0.0412(17) -0.0109(12) -0.0141(13) 0.0106(11)
C14 0.0215(12) 0.0271(14) 0.0250(13) -0.0064(11) -0.0072(10) 0.0008(10)
C15 0.0319(14) 0.0285(14) 0.0186(13) -0.0023(11) -0.0072(11) -0.0018(11)
N2 0.0192(10) 0.0150(10) 0.0121(9) -0.0029(8) 0.0001(7) 0.0016(8)
C16 0.0159(11) 0.0134(11) 0.0126(11) -0.0016(9) 0.0019(8) -0.0020(8)
C17 0.0171(11) 0.0170(11) 0.0133(11) -0.0020(9) -0.0006(9) -0.0019(9)
C18 0.0212(12) 0.0200(12) 0.0136(11) -0.0033(9) 0.0013(9) -0.0011(9)
C19 0.0183(11) 0.0179(12) 0.0202(12) -0.0062(10) 0.0032(9) 0.0010(9)
C20 0.0181(11) 0.0190(12) 0.0231(13) -0.0063(10) -0.0048(9) 0.0020(9)
C21 0.0173(11) 0.0161(11) 0.0166(11) -0.0042(9) -0.0019(9) -0.0009(9)
C22 0.0208(12) 0.0189(12) 0.0139(11) -0.0038(9) -0.0013(9) 0.0013(9)
C23 0.0249(13) 0.0281(14) 0.0179(12) -0.0011(11) -0.0031(10) 0.0037(11)
C24 0.0256(13) 0.0251(13) 0.0299(14) -0.0119(11) -0.0108(11) 0.0043(10)
C25 0.0220(12) 0.0227(12) 0.0150(12) -0.0058(10) -0.0042(9) 0.0040(10)
C26 0.0327(14) 0.0246(13) 0.0191(13) -0.0031(11) -0.0012(11) 0.0025(11)
C27 0.0283(14) 0.0433(17) 0.0189(13) -0.0052(12) -0.0082(11) -0.0011(12)
Si2 0.0180(3) 0.0170(3) 0.0133(3) -0.0049(3) 0.0011(2) 0.0005(2)
C28 0.0212(12) 0.0251(13) 0.0276(14) -0.0077(11) -0.0004(10) 0.0018(10)
C29 0.0237(13) 0.0240(13) 0.0234(13) -0.0097(11) 0.0031(10) -0.0023(10)
C30 0.0269(13) 0.0284(14) 0.0143(12) -0.0072(10) 0.0031(10) 0.0011(11)
O1 0.0175(8) 0.0272(9) 0.0112(8) -0.0044(7) -0.0014(6) 0.0019(7)
C31 0.0216(12) 0.0302(14) 0.0134(11) -0.0085(10) -0.0039(9) 0.0019(10)
C32 0.0214(12) 0.0293(14) 0.0191(12) -0.0111(11) -0.0004(10) 0.0010(10)
C33 0.0180(12) 0.0248(13) 0.0342(15) -0.0108(12) -0.0027(11) 0.0034(10)
C34 0.0177(12) 0.0268(13) 0.0209(13) 0.0015(10) -0.0061(10) 0.0026(10)
O2 0.0263(9) 0.0257(9) 0.0151(8) -0.0050(7) -0.0062(7) -0.0020(7)
C35 0.0293(14) 0.0367(15) 0.0215(13) -0.0072(12) -0.0077(11) -0.0074(12)
C36 0.0284(14) 0.0362(15) 0.0219(13) -0.0097(12) -0.0076(11) -0.0062(11)
C37 0.0294(14) 0.0447(17) 0.0194(13) -0.0130(12) -0.0041(11) -0.0060(12)
C38 0.0311(14) 0.0294(14) 0.0154(12) -0.0025(11) -0.0050(10) -0.0054(11)
Ca2 0.0146(2) 0.0168(2) 0.0117(2) -0.00345(18) -0.00201(17) 0.00074(17)
N3 0.0182(9) 0.0199(10) 0.0099(9) -0.0036(8) -0.0029(7) -0.0007(8)
C39 0.0128(10) 0.0215(12) 0.0072(10) -0.0018(9) 0.0014(8) -0.0029(9)
C40 0.0170(11) 0.0204(12) 0.0114(11) -0.0024(9) 0.0001(8) -0.0001(9)
C41 0.0254(12) 0.0221(12) 0.0144(11) -0.0068(10) -0.0009(9) -0.0007(10)
C42 0.0262(13) 0.0308(14) 0.0143(12) -0.0085(10) -0.0054(10) -0.0040(10)
C43 0.0200(12) 0.0309(14) 0.0148(11) -0.0046(10) -0.0071(9) -0.0002(10)
C44 0.0159(11) 0.0221(12) 0.0097(10) -0.0013(9) -0.0007(8) -0.0001(9)
C45 0.0208(12) 0.0222(12) 0.0193(12) -0.0087(10) -0.0065(9) 0.0054(10)
C46 0.0328(14) 0.0261(14) 0.0253(14) -0.0055(11) -0.0126(11) 0.0056(11)
C47 0.0240(14) 0.0449(18) 0.0301(15) -0.0123(13) -0.0047(11) 0.0131(12)
C48 0.0217(12) 0.0268(13) 0.0183(12) -0.0043(10) -0.0071(10) 0.0040(10)
C49 0.0384(16) 0.0261(15) 0.0321(16) -0.0014(12) 0.0001(12) 0.0000(12)
C50 0.0247(14) 0.0285(15) 0.0483(19) -0.0025(13) -0.0046(13) 0.0072(12)
Si3 0.0165(3) 0.0204(3) 0.0124(3) -0.0034(3) -0.0027(2) -0.0008(2)
C51 0.0275(13) 0.0235(13) 0.0226(13) -0.0032(11) -0.0078(10) -0.0001(10)
C52 0.0191(12) 0.0265(13) 0.0235(13) -0.0073(11) -0.0068(10) 0.0011(10)
C53 0.0276(14) 0.0350(15) 0.0184(13) -0.0073(11) 0.0009(10) -0.0058(11)
N4 0.0168(9) 0.0237(11) 0.0101(9) -0.0029(8) -0.0011(7) 0.0002(8)
C54 0.0177(11) 0.0282(13) 0.0088(10) -0.0025(10) -0.0021(9) 0.0027(10)
C55 0.0197(12) 0.0353(14) 0.0106(11) -0.0048(10) -0.0056(9) 0.0025(10)
C56 0.0197(12) 0.0462(17) 0.0138(12) -0.0058(11) -0.0012(9) 0.0028(11)
C57 0.0303(14) 0.0411(16) 0.0136(12) -0.0080(11) -0.0024(10) 0.0138(12)
C58 0.0333(14) 0.0277(14) 0.0164(12) -0.0064(11) -0.0042(10) 0.0086(11)
C59 0.0253(13) 0.0262(13) 0.0108(11) -0.0025(10) -0.0013(9) 0.0023(10)
C60 0.0296(14) 0.0269(14) 0.0191(13) -0.0079(11) 0.0018(10) -0.0007(11)
C61 0.0406(17) 0.0281(15) 0.0353(17) -0.0017(13) 0.0047(13) -0.0028(13)
C62 0.0340(16) 0.059(2) 0.0315(16) -0.0196(15) -0.0045(13) -0.0095(14)
C63 0.0187(12) 0.0378(15) 0.0144(12) -0.0052(11) -0.0004(9) -0.0042(10)
C64 0.0239(14) 0.0516(19) 0.0312(16) -0.0140(14) -0.0050(12) -0.0070(13)
C65 0.0316(14) 0.0405(16) 0.0182(13) -0.0022(12) 0.0003(11) -0.0091(12)
Si4 0.0178(3) 0.0240(3) 0.0125(3) -0.0035(3) -0.0034(2) 0.0013(3)
C66 0.0279(14) 0.0410(16) 0.0168(12) -0.0074(12) -0.0078(10) 0.0054(12)
C67 0.0204(12) 0.0301(14) 0.0217(13) -0.0069(11) -0.0035(10) 0.0022(10)
C68 0.0285(14) 0.0251(14) 0.0233(13) -0.0019(11) -0.0043(11) 0.0022(11)
O3 0.0227(8) 0.0176(8) 0.0179(8) -0.0045(7) -0.0061(7) -0.0002(7)
C69 0.0305(14) 0.0203(13) 0.0388(16) -0.0085(12) 0.0020(12) -0.0005(11)
C70 0.0396(16) 0.0279(15) 0.0411(17) -0.0140(13) -0.0118(14) 0.0056(12)
C71 0.0245(13) 0.0286(14) 0.0301(15) -0.0117(12) -0.0022(11) 0.0062(11)
C72 0.0174(11) 0.0221(12) 0.0211(12) -0.0054(10) -0.0014(9) 0.0004(9)
O4 0.0197(8) 0.0173(9) 0.0293(10) -0.0068(7) -0.0007(7) 0.0016(7)
C73 0.0281(13) 0.0150(11) 0.0200(12) -0.0038(10) -0.0058(10) -0.0006(10)
C74 0.0244(12) 0.0205(12) 0.0211(13) -0.0078(10) -0.0003(10) -0.0019(10)
C75 0.0249(13) 0.0260(13) 0.0220(13) -0.0087(11) -0.0058(10) -0.0010(10)
C76 0.0210(12) 0.0229(13) 0.0246(13) -0.0066(11) -0.0073(10) 0.0016(10)

loop_
_atom_type_symbol
_atom_type_description
_atom_type_scat_dispersion_real
_atom_type_scat_dispersion_imag
_atom_type_scat_source
C C 0.0033 0.0016 'International Tables Vol C Tables 4.2.6.8 and 6.1.1.4'
H H 0.0000 0.0000 'International Tables Vol C Tables 4.2.6.8 and 6.1.1.4'
N N 0.0061 0.0033 'International Tables Vol C Tables 4.2.6.8 and 6.1.1.4'
O O 0.0106 0.0060 'International Tables Vol C Tables 4.2.6.8 and 6.1.1.4'
Si Si 0.0817 0.0704 'International Tables Vol C Tables 4.2.6.8 and 6.1.1.4'
Ca Ca 0.2262 0.3064 'International Tables Vol C Tables 4.2.6.8 and 6.1.1.4'

loop_
_geom_angle_atom_site_label_1
_geom_angle_atom_site_label_2
_geom_angle_atom_site_label_3
_geom_angle
_geom_angle_site_symmetry_1
_geom_angle_site_symmetry_3
_geom_angle_publ_flag
N2 Ca1 N1 128.55(7) . . ?
N2 Ca1 O1 109.83(6) . . ?
N1 Ca1 O1 103.68(6) . . ?
N2 Ca1 O2 104.63(6) . . ?
N1 Ca1 O2 114.28(6) . . ?
O1 Ca1 O2 88.56(6) . . ?
N2 Ca1 C16 27.90(6) . . ?
N1 Ca1 C16 139.36(6) . . ?
O1 Ca1 C16 81.96(6) . . ?
O2 Ca1 C16 105.99(6) . . ?
N2 Ca1 C1 145.48(7) . . ?
N1 Ca1 C1 27.44(6) . . ?
O1 Ca1 C1 102.78(6) . . ?
O2 Ca1 C1 86.87(6) . . ?
C16 Ca1 C1 166.52(6) . . ?
C1 N1 Si1 123.38(15) . . ?
C1 N1 Ca1 103.19(13) . . ?
Si1 N1 Ca1 133.34(10) . . ?
N1 C1 C6 121.8(2) . . ?
N1 C1 C2 120.2(2) . . ?
C6 C1 C2 117.9(2) . . ?
N1 C1 Ca1 49.37(10) . . ?
C6 C1 Ca1 113.72(15) . . ?
C2 C1 Ca1 103.26(15) . . ?
C3 C2 C1 119.6(2) . . ?
C3 C2 C7 118.9(2) . . ?
C1 C2 C7 121.4(2) . . ?
C4 C3 C2 121.5(3) . . ?
C5 C4 C3 119.1(2) . . ?
C4 C5 C6 122.0(2) . . ?
C5 C6 C1 119.7(2) . . ?
C5 C6 C10 119.1(2) . . ?
C1 C6 C10 121.2(2) . . ?
C2 C7 C8 111.8(2) . . ?
C2 C7 C9 112.7(2) . . ?
C8 C7 C9 109.6(2) . . ?
C6 C10 C12 112.5(2) . . ?
C6 C10 C11 111.3(2) . . ?
C12 C10 C11 110.2(2) . . ?
N1 Si1 C14 109.49(10) . . ?
N1 Si1 C13 113.80(11) . . ?
C14 Si1 C13 106.87(12) . . ?
N1 Si1 C15 114.96(11) . . ?
C14 Si1 C15 106.10(12) . . ?
C13 Si1 C15 105.04(13) . . ?
C16 N2 Si2 126.31(15) . . ?
C16 N2 Ca1 101.62(13) . . ?
Si2 N2 Ca1 132.07(10) . . ?
N2 C16 C17 120.95(19) . . ?
N2 C16 C21 121.9(2) . . ?
C17 C16 C21 117.0(2) . . ?
N2 C16 Ca1 50.48(10) . . ?
C17 C16 Ca1 106.93(14) . . ?
C21 C16 Ca1 109.14(14) . . ?
C18 C17 C16 120.0(2) . . ?
C18 C17 C22 118.0(2) . . ?
C16 C17 C22 122.0(2) . . ?
C19 C18 C17 122.3(2) . . ?
C18 C19 C20 118.2(2) . . ?
C19 C20 C21 122.3(2) . . ?
C20 C21 C16 119.9(2) . . ?
C20 C21 C25 119.0(2) . . ?
C16 C21 C25 120.9(2) . . ?
C17 C22 C23 111.72(19) . . ?
C17 C22 C24 111.29(19) . . ?
C23 C22 C24 109.4(2) . . ?
C21 C25 C26 109.39(19) . . ?
C21 C25 C27 113.8(2) . . ?
C26 C25 C27 109.6(2) . . ?
N2 Si2 C29 113.37(10) . . ?
N2 Si2 C28 110.21(11) . . ?
C29 Si2 C28 106.48(12) . . ?
N2 Si2 C30 114.69(10) . . ?
C29 Si2 C30 106.97(11) . . ?
C28 Si2 C30 104.43(12) . . ?
C34 O1 C31 108.62(17) . . ?
C34 O1 Ca1 126.20(13) . . ?
C31 O1 Ca1 123.93(12) . . ?
O1 C31 C32 105.22(17) . . ?
C31 C32 C33 102.0(2) . . ?
C34 C33 C32 102.33(19) . . ?
O1 C34 C33 106.37(18) . . ?
C38 O2 C35 107.30(17) . . ?
C38 O2 Ca1 130.42(14) . . ?
C35 O2 Ca1 120.87(13) . . ?
O2 C35 C36 107.2(2) . . ?
C35 C36 C37 103.9(2) . . ?
C38 C37 C36 102.4(2) . . ?
O2 C38 C37 104.5(2) . . ?
N3 Ca2 N4 127.76(7) . . ?
N3 Ca2 O3 112.25(6) . . ?
N4 Ca2 O3 102.81(6) . . ?
N3 Ca2 O4 100.59(6) . . ?
N4 Ca2 O4 119.01(7) . . ?
O3 Ca2 O4 87.33(6) . . ?
N3 Ca2 C54 143.99(7) . . ?
N4 Ca2 C54 29.51(6) . . ?
O3 Ca2 C54 102.60(6) . . ?
O4 Ca2 C54 89.50(6) . . ?
N3 Ca2 C39 26.79(6) . . ?
N4 Ca2 C39 139.09(7) . . ?
O3 Ca2 C39 85.48(6) . . ?
O4 Ca2 C39 101.17(6) . . ?
C54 Ca2 C39 166.99(6) . . ?
C39 N3 Si3 121.76(15) . . ?
C39 N3 Ca2 105.72(13) . . ?
Si3 N3 Ca2 132.44(10) . . ?
N3 C39 C40 120.92(19) . . ?
N3 C39 C44 121.7(2) . . ?
C40 C39 C44 117.3(2) . . ?
N3 C39 Ca2 47.49(10) . . ?
C40 C39 Ca2 108.49(14) . . ?
C44 C39 Ca2 111.27(14) . . ?
C41 C40 C39 120.7(2) . . ?
C41 C40 C45 118.4(2) . . ?
C39 C40 C45 120.95(19) . . ?
C42 C41 C40 121.3(2) . . ?
C43 C42 C41 118.7(2) . . ?
C42 C43 C44 122.2(2) . . ?
C43 C44 C39 119.7(2) . . ?
C43 C44 C48 118.9(2) . . ?
C39 C44 C48 121.3(2) . . ?
C40 C45 C46 111.5(2) . . ?
C40 C45 C47 111.98(19) . . ?
C46 C45 C47 110.0(2) . . ?
C44 C48 C49 110.0(2) . . ?
C44 C48 C50 114.8(2) . . ?
C49 C48 C50 108.3(2) . . ?
N3 Si3 C52 110.25(10) . . ?
N3 Si3 C53 112.67(11) . . ?
C52 Si3 C53 107.24(12) . . ?
N3 Si3 C51 114.35(11) . . ?
C52 Si3 C51 105.06(11) . . ?
C53 Si3 C51 106.78(12) . . ?
C54 N4 Si4 126.63(15) . . ?
C54 N4 Ca2 95.83(13) . . ?
Si4 N4 Ca2 137.51(11) . . ?
N4 C54 C59 120.8(2) . . ?
N4 C54 C55 121.6(2) . . ?
C59 C54 C55 117.3(2) . . ?
N4 C54 Ca2 54.66(10) . . ?
C59 C54 Ca2 104.27(15) . . ?
C55 C54 Ca2 106.78(14) . . ?
C56 C55 C54 119.7(2) . . ?
C56 C55 C63 120.2(2) . . ?
C54 C55 C63 120.0(2) . . ?
C57 C56 C55 122.0(2) . . ?
C56 C57 C58 119.0(2) . . ?
C57 C58 C59 121.8(3) . . ?
C58 C59 C54 119.9(2) . . ?
C58 C59 C60 118.9(2) . . ?
C54 C59 C60 121.2(2) . . ?
C59 C60 C61 111.5(2) . . ?
C59 C60 C62 111.7(2) . . ?
C61 C60 C62 109.9(2) . . ?
C55 C63 C64 114.4(2) . . ?
C55 C63 C65 109.8(2) . . ?
C64 C63 C65 109.6(2) . . ?
N4 Si4 C67 109.58(11) . . ?
N4 Si4 C66 113.02(11) . . ?
C67 Si4 C66 106.99(12) . . ?
N4 Si4 C68 114.80(11) . . ?
C67 Si4 C68 105.01(12) . . ?
C66 Si4 C68 106.87(12) . . ?
C73 O3 C76 106.65(16) . . ?
C73 O3 Ca2 127.87(13) . . ?
C76 O3 Ca2 121.13(13) . . ?
O4 C69 C70 104.5(2) . . ?
C69 C70 C71 102.8(2) . . ?
C72 C71 C70 104.1(2) . . ?
O4 C72 C71 106.83(19) . . ?
C72 O4 C69 106.12(18) . . ?
C72 O4 Ca2 125.61(13) . . ?
C69 O4 Ca2 126.88(14) . . ?
O3 C73 C74 104.09(18) . . ?
C73 C74 C75 101.77(19) . . ?
C76 C75 C74 104.15(19) . . ?
O3 C76 C75 106.94(19) . . ?

loop_
_geom_bond_atom_site_label_1
_geom_bond_atom_site_label_2
_geom_bond_distance
_geom_bond_site_symmetry_2
_geom_bond_publ_flag
Ca1 N2 2.3247(19) . ?
Ca1 N1 2.3272(19) . ?
Ca1 O1 2.3489(16) . ?
Ca1 O2 2.3710(16) . ?
Ca1 C16 2.952(2) . ?
Ca1 C1 2.985(2) . ?
N1 C1 1.413(3) . ?
N1 Si1 1.7056(19) . ?
C1 C6 1.423(3) . ?
C1 C2 1.433(3) . ?
C2 C3 1.398(3) . ?
C2 C7 1.521(3) . ?
C3 C4 1.383(4) . ?
C4 C5 1.381(4) . ?
C5 C6 1.394(3) . ?
C6 C10 1.526(3) . ?
C7 C8 1.532(4) . ?
C7 C9 1.535(4) . ?
C10 C12 1.530(3) . ?
C10 C11 1.537(4) . ?
Si1 C14 1.876(3) . ?
Si1 C13 1.878(3) . ?
Si1 C15 1.880(3) . ?
N2 C16 1.410(3) . ?
N2 Si2 1.702(2) . ?
C16 C17 1.433(3) . ?
C16 C21 1.437(3) . ?
C17 C18 1.394(3) . ?
C17 C22 1.524(3) . ?
C18 C19 1.385(3) . ?
C19 C20 1.387(3) . ?
C20 C21 1.390(3) . ?
C21 C25 1.526(3) . ?
C22 C23 1.530(3) . ?
C22 C24 1.541(3) . ?
C25 C26 1.533(3) . ?
C25 C27 1.535(3) . ?
Si2 C29 1.874(2) . ?
Si2 C28 1.882(2) . ?
Si2 C30 1.888(2) . ?
O1 C34 1.461(3) . ?
O1 C31 1.464(3) . ?
C31 C32 1.515(3) . ?
C32 C33 1.526(3) . ?
C33 C34 1.515(4) . ?
O2 C38 1.451(3) . ?
O2 C35 1.466(3) . ?
C35 C36 1.518(3) . ?
C36 C37 1.527(4) . ?
C37 C38 1.508(4) . ?
Ca2 N3 2.3175(19) . ?
Ca2 N4 2.3318(19) . ?
Ca2 O3 2.3464(16) . ?
Ca2 O4 2.3557(17) . ?
Ca2 C54 2.844(2) . ?
Ca2 C39 3.026(2) . ?
N3 C39 1.417(3) . ?
N3 Si3 1.703(2) . ?
C39 C40 1.422(3) . ?
C39 C44 1.430(3) . ?
C40 C41 1.394(3) . ?
C40 C45 1.526(3) . ?
C41 C42 1.388(3) . ?
C42 C43 1.382(4) . ?
C43 C44 1.396(3) . ?
C44 C48 1.516(3) . ?
C45 C46 1.527(4) . ?
C45 C47 1.541(3) . ?
C48 C49 1.526(4) . ?
C48 C50 1.531(3) . ?
Si3 C52 1.881(2) . ?
Si3 C53 1.882(3) . ?
Si3 C51 1.883(3) . ?
N4 C54 1.408(3) . ?
N4 Si4 1.700(2) . ?
C54 C59 1.432(3) . ?
C54 C55 1.434(3) . ?
C55 C56 1.395(4) . ?
C55 C63 1.518(4) . ?
C56 C57 1.380(4) . ?
C57 C58 1.381(4) . ?
C58 C59 1.395(3) . ?
C59 C60 1.516(4) . ?
C60 C61 1.539(4) . ?
C60 C62 1.540(4) . ?
C63 C64 1.531(3) . ?
C63 C65 1.539(3) . ?
Si4 C67 1.878(3) . ?
Si4 C66 1.882(2) . ?
Si4 C68 1.883(3) . ?
O3 C73 1.453(3) . ?
O3 C76 1.461(3) . ?
C69 O4 1.460(3) . ?
C69 C70 1.481(4) . ?
C70 C71 1.531(4) . ?
C71 C72 1.525(3) . ?
C72 O4 1.460(3) . ?
C73 C74 1.508(3) . ?
C74 C75 1.532(3) . ?
C75 C76 1.522(3) . ?
